data_7113675
_cod_duplicate_entry 7104881

loop_
_publ_author_name
'Hlavinka, Mark L.'
'Hagadorn, John R.'

_publ_section_title
;
 New dibenzofuran-bridged bis(amidoamine) and bis(ethylenediamine) ligands
 and their dinuclear zinc and aluminium complexes
;
_journal_coden_ASTM CHCOFS
_journal_issue 21
_journal_name_full
;
 Chemical Communications (Cambridge, United Kingdom)
;
_journal_page_first 2686
_journal_page_last 2687
_journal_paper_doi 10.1039/b309732c
_journal_year 2003
_chemical_formula_sum 'C40 H52 Li4 N8 O2'
_chemical_formula_weight 704.66
_chemical_name_common L2Li4
_space_group_IT_number 14
_symmetry_cell_setting monoclinic
_symmetry_space_group_name_Hall '-P 2yn'
_symmetry_space_group_name_H-M 'P 1 21/n 1'
_atom_sites_solution_hydrogens geom
_atom_sites_solution_primary direct
_atom_sites_solution_secondary difmap
_audit_creation_method SHELXL-97
_cell_angle_alpha 90.00
_cell_angle_beta 94.4100(10)
_cell_angle_gamma 90.00
_cell_formula_units_Z 4
_cell_length_a 10.6476(3)
_cell_length_b 21.3387(6)
_cell_length_c 17.4505(5)
_cell_measurement_reflns_used 8279
_cell_measurement_temperature 142(2)
_cell_measurement_theta_max 28.930
_cell_measurement_theta_min 2.239
_cell_volume 3953.12(19)
_computing_cell_refinement 'SAINT, Bruker'
_computing_data_collection 'SMART, Bruker'
_computing_data_reduction 'SAINT, Bruker'
_computing_molecular_graphics 'SHELXTL, Bruker'
_computing_structure_refinement 'SHELXL-97 (Sheldrick, 1997)'
_computing_structure_solution 'SHELXS-97 (Sheldrick, 1990)'
_diffrn_ambient_temperature 142(2)
_diffrn_measured_fraction_theta_full 1.000
_diffrn_measured_fraction_theta_max 1.000
_diffrn_radiation_monochromator graphite
_diffrn_radiation_source 'fine-focus sealed tube'
_diffrn_radiation_type MoK\a
_diffrn_radiation_wavelength 0.71073
_diffrn_reflns_av_R_equivalents 0.0689
_diffrn_reflns_av_sigmaI/netI 0.0814
_diffrn_reflns_limit_h_max 13
_diffrn_reflns_limit_h_min -13
_diffrn_reflns_limit_k_max 26
_diffrn_reflns_limit_k_min -27
_diffrn_reflns_limit_l_max 22
_diffrn_reflns_limit_l_min -22
_diffrn_reflns_number 30666
_diffrn_reflns_theta_full 27.48
_diffrn_reflns_theta_max 27.48
_diffrn_reflns_theta_min 1.51
_exptl_absorpt_coefficient_mu 0.073
_exptl_absorpt_correction_T_max 1.00
_exptl_absorpt_correction_T_min 0.388
_exptl_absorpt_correction_type multi-scan
_exptl_absorpt_process_details
;
semi-empirical absorption correction applied
using SADABS (Blessing, R. H. Acta Crystallogr., Sect. A 1995, 51, 33-38)
;
_exptl_crystal_colour colorless
_exptl_crystal_density_diffrn 1.184
_exptl_crystal_density_method 'not measured'
_exptl_crystal_description rod
_exptl_crystal_F_000 1504
_exptl_crystal_size_max 0.3
_exptl_crystal_size_mid 0.3
_exptl_crystal_size_min 0.2
_refine_diff_density_max 0.234
_refine_diff_density_min -0.257
_refine_diff_density_rms 0.043
_refine_ls_extinction_method none
_refine_ls_goodness_of_fit_ref 1.017
_refine_ls_hydrogen_treatment mixed
_refine_ls_matrix_type full
_refine_ls_number_parameters 495
_refine_ls_number_reflns 9055
_refine_ls_number_restraints 0
_refine_ls_restrained_S_all 1.017
_refine_ls_R_factor_all 0.0955
_refine_ls_R_factor_gt 0.0533
_refine_ls_shift/su_max 0.000
_refine_ls_shift/su_mean 0.000
_refine_ls_structure_factor_coef Fsqd
_refine_ls_weighting_details 'calc w==1/[\s^2^(Fo^2^)+(0.0513P)^2^+0.8295P] where P==(Fo^2^+2Fc^2^)/3'
_refine_ls_weighting_scheme calc
_refine_ls_wR_factor_gt 0.1266
_refine_ls_wR_factor_ref 0.1466
_reflns_number_gt 5746
_reflns_number_total 9055
_reflns_threshold_expression >2sigma(I)
_cod_data_source_file b309732c.txt
_cod_data_source_block compound_4
_cod_original_sg_symbol_H-M P2(1)/n
_cod_database_code 7113675

loop_
_symmetry_equiv_pos_as_xyz
'x, y, z'
'-x+1/2, y+1/2, -z+1/2'
'-x, -y, -z'
'x-1/2, -y-1/2, z-1/2'

loop_
_atom_site_label
_atom_site_type_symbol
_atom_site_fract_x
_atom_site_fract_y
_atom_site_fract_z
_atom_site_U_iso_or_equiv
_atom_site_adp_type
_atom_site_occupancy
_atom_site_symmetry_multiplicity
_atom_site_calc_flag
_atom_site_refinement_flags
_atom_site_disorder_assembly
_atom_site_disorder_group
O1 O 0.63629(11) 0.20161(6) 0.84202(7) 0.0320(3) Uani 1 1 d . . .
N1 N 0.51258(14) 0.04077(7) 0.65156(9) 0.0315(4) Uani 1 1 d . A .
N2 N 0.51934(14) 0.09002(7) 0.80276(9) 0.0318(4) Uani 1 1 d . . .
N3 N 0.82935(15) 0.27239(7) 0.78966(10) 0.0365(4) Uani 1 1 d . . .
N4 N 1.05085(16) 0.22097(8) 0.73666(10) 0.0404(4) Uani 1 1 d . . .
Li1 Li 0.5649(3) 0.12486(15) 0.70114(18) 0.0341(7) Uani 1 1 d . A .
Li2 Li 0.8932(3) 0.18509(15) 0.78288(19) 0.0365(7) Uani 1 1 d . A .
C1 C 0.58424(19) 0.01008(9) 0.59384(12) 0.0374(5) Uani 1 1 d . . .
H1A H 0.5408 -0.0284 0.5761 0.056 Uiso 1 1 calc R . .
H1B H 0.6687 -0.0003 0.6166 0.056 Uiso 1 1 calc R . .
H1C H 0.5912 0.0384 0.5502 0.056 Uiso 1 1 calc R . .
C2 C 0.38659(18) 0.05647(10) 0.61611(12) 0.0417(5) Uani 1 1 d . . .
H2A H 0.3947 0.0857 0.5735 0.063 Uiso 1 1 calc R . .
H2B H 0.3367 0.0760 0.6546 0.063 Uiso 1 1 calc R . .
H2C H 0.3445 0.0182 0.5967 0.063 Uiso 1 1 calc R . .
C3 C 0.5059(2) -0.00076(9) 0.71876(11) 0.0383(5) Uani 1 1 d . . .
H3A H 0.5917 -0.0159 0.7352 0.054 Uiso 1 1 calc R A .
H3B H 0.4534 -0.0377 0.7037 0.054 Uiso 1 1 calc R . .
C4 C 0.4514(2) 0.03167(9) 0.78552(11) 0.0387(5) Uani 1 1 d . . .
H4A H 0.3611 0.0407 0.7725 0.054 Uiso 1 1 calc R . .
H4B H 0.4584 0.0040 0.8312 0.054 Uiso 1 1 calc R . .
C5 C 0.47045(17) 0.12568(9) 0.85878(10) 0.0338(4) Uani 1 1 d . A .
C6 C 0.36778(19) 0.11370(11) 0.90345(11) 0.0419(5) Uani 1 1 d . . .
H6 H 0.3207 0.0762 0.8952 0.050 Uiso 1 1 calc R A .
C7 C 0.3338(2) 0.15630(12) 0.96000(12) 0.0497(6) Uani 1 1 d . . .
H7 H 0.2635 0.1462 0.9880 0.060 Uiso 1 1 calc R . .
C8 C 0.3958(2) 0.21152(11) 0.97710(12) 0.0455(5) Uani 1 1 d . . .
H8 H 0.3699 0.2392 1.0155 0.055 Uiso 1 1 calc R A .
C9 C 0.50002(19) 0.22501(10) 0.93472(11) 0.0394(5) Uani 1 1 d . A .
C10 C 0.52938(17) 0.18301(9) 0.87849(10) 0.0331(4) Uani 1 1 d . A .
C11 C 0.67269(18) 0.25869(9) 0.87816(11) 0.0350(4) Uani 1 1 d . A .
C12 C 0.59306(19) 0.27487(10) 0.93382(11) 0.0401(5) Uani 1 1 d . . .
C13 C 0.6130(2) 0.33356(11) 0.97072(12) 0.0480(6) Uani 1 1 d . . .
H13 H 0.5625 0.3469 1.0103 0.058 Uiso 1 1 calc R . .
C14 C 0.7081(2) 0.37035(11) 0.94687(14) 0.0506(6) Uani 1 1 d . . .
H14 H 0.7227 0.4099 0.9710 0.061 Uiso 1 1 calc R A .
C15 C 0.7845(2) 0.35293(10) 0.88918(14) 0.0470(6) Uani 1 1 d . A .
H15 H 0.8489 0.3807 0.8755 0.056 Uiso 1 1 calc R . .
C16 C 0.76846(18) 0.29498(9) 0.85043(12) 0.0375(5) Uani 1 1 d . A .
C17 C 0.92685(19) 0.31423(10) 0.76492(15) 0.0481(6) Uani 1 1 d . A .
H17A H 0.9830 0.3273 0.8100 0.067 Uiso 1 1 calc R . .
H17B H 0.8874 0.3523 0.7413 0.067 Uiso 1 1 calc R . .
C18 C 1.0022(2) 0.28159(11) 0.70789(13) 0.0505(6) Uani 1 1 d . A .
H18A H 0.9487 0.2749 0.6597 0.071 Uiso 1 1 calc R . .
H18B H 1.0738 0.3086 0.6960 0.071 Uiso 1 1 calc R . .
C19 C 1.1398(2) 0.22804(12) 0.80398(14) 0.0534(6) Uani 1 1 d . . .
H19A H 1.2064 0.2574 0.7922 0.080 Uiso 1 1 calc R . .
H19B H 1.1771 0.1872 0.8179 0.080 Uiso 1 1 calc R . .
H19C H 1.0955 0.2442 0.8470 0.080 Uiso 1 1 calc R . .
C20 C 1.1104(2) 0.18967(13) 0.67409(16) 0.0690(8) Uani 1 1 d . . .
H20A H 1.0473 0.1821 0.6312 0.103 Uiso 1 1 calc R . .
H20B H 1.1462 0.1496 0.6925 0.103 Uiso 1 1 calc R . .
H20C H 1.1776 0.2163 0.6567 0.103 Uiso 1 1 calc R . .
O2 O 0.77728(11) 0.12991(6) 0.68614(7) 0.0280(3) Uani 1 1 d . A 1
N5 N 0.52122(15) 0.31790(7) 0.71365(9) 0.0366(4) Uani 1 1 d . A 1
N6 N 0.57913(14) 0.20520(7) 0.63509(8) 0.0298(3) Uani 1 1 d . A 1
N7 N 0.89044(14) 0.09448(7) 0.82650(8) 0.0312(3) Uani 1 1 d . A 1
N8 N 0.75371(16) 0.07733(9) 0.95876(9) 0.0410(4) Uani 1 1 d . A 1
Li3 Li 0.6615(3) 0.25064(15) 0.72681(19) 0.0368(7) Uani 1 1 d . A 1
Li4 Li 0.7051(3) 0.10094(16) 0.84510(18) 0.0361(7) Uani 1 1 d . A 1
C21 C 0.5798(2) 0.36661(10) 0.66868(14) 0.0532(6) Uani 1 1 d . A 1
H21A H 0.6233 0.3469 0.6274 0.080 Uiso 1 1 calc R A 1
H21B H 0.6406 0.3903 0.7023 0.080 Uiso 1 1 calc R A 1
H21C H 0.5146 0.3950 0.6464 0.080 Uiso 1 1 calc R A 1
C22 C 0.4622(2) 0.34725(10) 0.77804(13) 0.0462(5) Uani 1 1 d . A 1
H22A H 0.3943 0.3751 0.7580 0.069 Uiso 1 1 calc R A 1
H22B H 0.5255 0.3716 0.8091 0.069 Uiso 1 1 calc R A 1
H22C H 0.4277 0.3147 0.8099 0.069 Uiso 1 1 calc R A 1
C23 C 0.42412(18) 0.28236(9) 0.66704(12) 0.0375(5) Uani 1 1 d . A 1
H23A H 0.3599 0.3120 0.6445 0.053 Uiso 1 1 calc R A 1
H23B H 0.3817 0.2534 0.7010 0.053 Uiso 1 1 calc R A 1
C24 C 0.47625(18) 0.24500(9) 0.60289(11) 0.0345(4) Uani 1 1 d . A 1
H24A H 0.4089 0.2187 0.5772 0.048 Uiso 1 1 calc R A 1
H24B H 0.5077 0.2738 0.5642 0.048 Uiso 1 1 calc R A 1
C25 C 0.64535(16) 0.17625(8) 0.58076(10) 0.0289(4) Uani 1 1 d . A 1
C26 C 0.62444(18) 0.17527(9) 0.49991(10) 0.0339(4) Uani 1 1 d . A 1
H26 H 0.5554 0.1981 0.4762 0.041 Uiso 1 1 calc R A 1
C27 C 0.70205(18) 0.14176(9) 0.45361(11) 0.0366(5) Uani 1 1 d . A 1
H27 H 0.6844 0.1435 0.3995 0.044 Uiso 1 1 calc R A 1
C28 C 0.80331(18) 0.10616(9) 0.48258(10) 0.0339(4) Uani 1 1 d . A 1
H28 H 0.8551 0.0841 0.4498 0.041 Uiso 1 1 calc R A 1
C29 C 0.82592(16) 0.10426(8) 0.56304(10) 0.0296(4) Uani 1 1 d . A 1
C30 C 0.74928(16) 0.13913(8) 0.60689(10) 0.0280(4) Uani 1 1 d . A 1
C31 C 0.87805(16) 0.08725(8) 0.68991(11) 0.0287(4) Uani 1 1 d . A 1
C32 C 0.91238(17) 0.07090(8) 0.61801(10) 0.0294(4) Uani 1 1 d . A 1
C33 C 1.01623(17) 0.03096(9) 0.61322(11) 0.0334(4) Uani 1 1 d . A 1
H33 H 1.0434 0.0179 0.5651 0.040 Uiso 1 1 calc R A 1
C34 C 1.07713(18) 0.01146(9) 0.68206(12) 0.0370(5) Uani 1 1 d . A 1
H34 H 1.1474 -0.0158 0.6804 0.044 Uiso 1 1 calc R A 1
C35 C 1.04048(17) 0.02979(9) 0.75388(11) 0.0342(4) Uani 1 1 d . A 1
H35 H 1.0869 0.0149 0.7989 0.041 Uiso 1 1 calc R A 1
C36 C 0.93655(17) 0.06974(8) 0.76162(11) 0.0302(4) Uani 1 1 d . A 1
C37 C 0.95731(19) 0.07396(10) 0.89815(11) 0.0387(5) Uani 1 1 d . A 1
H37A H 1.0436 0.0916 0.9023 0.054 Uiso 1 1 calc R A 1
H37B H 0.9641 0.0277 0.8986 0.054 Uiso 1 1 calc R A 1
C38 C 0.88721(19) 0.09561(11) 0.96575(11) 0.0422(5) Uani 1 1 d . A 1
H38A H 0.9281 0.0775 1.0136 0.059 Uiso 1 1 calc R A 1
H38B H 0.8932 0.1418 0.9698 0.059 Uiso 1 1 calc R A 1
C39 C 0.6894(2) 0.10455(14) 1.02247(12) 0.0613(7) Uani 1 1 d . A 1
H39A H 0.7246 0.0867 1.0712 0.092 Uiso 1 1 calc R A 1
H39B H 0.5992 0.0951 1.0155 0.092 Uiso 1 1 calc R A 1
H39C H 0.7015 0.1501 1.0232 0.092 Uiso 1 1 calc R A 1
C40 C 0.7396(2) 0.00908(12) 0.95904(15) 0.0604(7) Uani 1 1 d . A 1
H40A H 0.7740 -0.0085 0.9132 0.091 Uiso 1 1 calc R A 1
H40B H 0.6502 -0.0017 0.9590 0.091 Uiso 1 1 calc R A 1
H40C H 0.7853 -0.0082 1.0051 0.091 Uiso 1 1 calc R A 1

loop_
_atom_site_aniso_label
_atom_site_aniso_U_11
_atom_site_aniso_U_22
_atom_site_aniso_U_33
_atom_site_aniso_U_23
_atom_site_aniso_U_13
_atom_site_aniso_U_12
O1 0.0318(7) 0.0311(7) 0.0330(7) -0.0049(6) 0.0017(5) -0.0005(5)
N1 0.0333(8) 0.0290(8) 0.0314(8) -0.0008(7) -0.0030(7) -0.0002(7)
N2 0.0331(8) 0.0320(8) 0.0302(8) 0.0007(7) 0.0019(6) -0.0049(7)
N3 0.0307(8) 0.0296(8) 0.0486(10) -0.0015(8) -0.0014(7) -0.0045(7)
N4 0.0383(9) 0.0426(10) 0.0409(9) -0.0116(8) 0.0072(7) -0.0091(8)
Li1 0.0385(17) 0.0304(16) 0.0334(16) 0.0021(14) 0.0029(14) -0.0010(13)
Li2 0.0379(17) 0.0345(17) 0.0373(17) -0.0020(15) 0.0031(14) 0.0007(14)
C1 0.0395(11) 0.0315(10) 0.0404(11) -0.0083(9) -0.0011(9) -0.0005(8)
C2 0.0344(11) 0.0458(12) 0.0439(12) -0.0020(10) -0.0043(9) 0.0020(9)
C3 0.0458(12) 0.0279(10) 0.0402(11) 0.0012(9) -0.0025(9) -0.0067(8)
C4 0.0425(11) 0.0381(11) 0.0352(11) 0.0044(9) 0.0011(9) -0.0105(9)
C5 0.0316(10) 0.0412(11) 0.0284(9) 0.0045(9) 0.0002(8) 0.0025(8)
C6 0.0349(11) 0.0540(13) 0.0369(11) 0.0062(10) 0.0040(9) -0.0039(9)
C7 0.0393(12) 0.0745(17) 0.0364(11) 0.0073(12) 0.0113(9) 0.0074(11)
C8 0.0449(12) 0.0593(14) 0.0325(11) -0.0043(10) 0.0053(9) 0.0111(11)
C9 0.0400(11) 0.0468(12) 0.0310(10) -0.0027(9) -0.0002(8) 0.0100(9)
C10 0.0309(10) 0.0386(11) 0.0296(9) 0.0015(9) 0.0022(8) 0.0022(8)
C11 0.0380(11) 0.0302(10) 0.0352(10) -0.0093(8) -0.0075(8) 0.0037(8)
C12 0.0409(11) 0.0431(12) 0.0349(11) -0.0073(9) -0.0066(9) 0.0078(9)
C13 0.0539(13) 0.0486(13) 0.0394(12) -0.0155(11) -0.0094(10) 0.0162(11)
C14 0.0498(13) 0.0409(12) 0.0580(14) -0.0200(11) -0.0165(11) 0.0066(10)
C15 0.0394(12) 0.0358(11) 0.0631(15) -0.0137(11) -0.0124(10) 0.0007(9)
C16 0.0316(10) 0.0325(10) 0.0463(12) -0.0057(9) -0.0108(9) 0.0023(8)
C17 0.0354(11) 0.0328(11) 0.0751(16) 0.0070(11) -0.0029(11) -0.0055(9)
C18 0.0459(13) 0.0553(14) 0.0496(13) 0.0107(11) -0.0007(10) -0.0165(11)
C19 0.0379(12) 0.0672(16) 0.0544(14) -0.0084(13) -0.0020(10) 0.0023(11)
C20 0.0632(16) 0.0751(18) 0.0731(18) -0.0357(15) 0.0344(14) -0.0317(14)
O2 0.0283(6) 0.0288(6) 0.0264(6) 0.0013(5) -0.0002(5) 0.0031(5)
N5 0.0379(9) 0.0312(8) 0.0399(9) -0.0006(7) -0.0025(7) 0.0016(7)
N6 0.0290(8) 0.0283(8) 0.0318(8) 0.0021(7) -0.0003(6) 0.0038(6)
N7 0.0314(8) 0.0339(8) 0.0275(8) 0.0035(7) -0.0030(6) 0.0020(7)
N8 0.0412(10) 0.0499(11) 0.0317(9) 0.0051(8) 0.0017(7) -0.0002(8)
Li3 0.0337(17) 0.0350(18) 0.0410(18) -0.0019(15) -0.0014(14) -0.0013(14)
Li4 0.0323(16) 0.0401(18) 0.0356(17) 0.0057(15) 0.0010(13) 0.0014(14)
C21 0.0617(15) 0.0380(12) 0.0584(14) 0.0065(11) -0.0046(12) -0.0062(11)
C22 0.0465(12) 0.0425(12) 0.0480(13) -0.0090(10) -0.0061(10) 0.0134(10)
C23 0.0329(10) 0.0350(10) 0.0432(11) -0.0031(9) -0.0061(9) 0.0083(8)
C24 0.0344(10) 0.0312(10) 0.0369(10) 0.0019(9) -0.0047(8) 0.0064(8)
C25 0.0295(9) 0.0252(9) 0.0316(9) 0.0013(8) -0.0001(7) -0.0016(7)
C26 0.0360(10) 0.0341(10) 0.0305(10) 0.0038(8) -0.0038(8) 0.0011(8)
C27 0.0424(11) 0.0407(11) 0.0264(9) 0.0017(8) 0.0003(8) -0.0006(9)
C28 0.0369(10) 0.0360(10) 0.0292(9) -0.0031(8) 0.0045(8) 0.0007(8)
C29 0.0288(9) 0.0277(9) 0.0323(9) 0.0008(8) 0.0015(8) -0.0010(7)
C30 0.0289(9) 0.0284(9) 0.0265(9) 0.0018(8) 0.0000(7) -0.0020(7)
C31 0.0252(9) 0.0244(9) 0.0364(10) -0.0013(8) 0.0003(7) 0.0017(7)
C32 0.0286(9) 0.0273(9) 0.0320(9) -0.0003(8) 0.0009(7) -0.0020(7)
C33 0.0323(10) 0.0317(10) 0.0365(10) -0.0038(8) 0.0034(8) 0.0017(8)
C34 0.0329(10) 0.0290(10) 0.0492(12) 0.0009(9) 0.0039(9) 0.0048(8)
C35 0.0313(10) 0.0332(10) 0.0375(10) 0.0045(9) -0.0013(8) 0.0035(8)
C36 0.0289(9) 0.0281(9) 0.0329(10) 0.0019(8) -0.0014(8) -0.0020(7)
C37 0.0346(10) 0.0454(12) 0.0350(10) 0.0059(9) -0.0055(8) 0.0019(9)
C38 0.0414(11) 0.0530(13) 0.0308(10) 0.0039(10) -0.0069(9) 0.0001(10)
C39 0.0544(14) 0.099(2) 0.0302(11) 0.0041(13) 0.0038(10) 0.0107(14)
C40 0.0616(16) 0.0597(16) 0.0593(16) 0.0196(13) 0.0023(12) -0.0116(13)

loop_
_atom_type_symbol
_atom_type_description
_atom_type_scat_dispersion_real
_atom_type_scat_dispersion_imag
_atom_type_scat_source
C C 0.0033 0.0016 'International Tables Vol C Tables 4.2.6.8 and 6.1.1.4'
H H 0.0000 0.0000 'International Tables Vol C Tables 4.2.6.8 and 6.1.1.4'
Li Li -0.0003 0.0001 'International Tables Vol C Tables 4.2.6.8 and 6.1.1.4'
N N 0.0061 0.0033 'International Tables Vol C Tables 4.2.6.8 and 6.1.1.4'
O O 0.0106 0.0060 'International Tables Vol C Tables 4.2.6.8 and 6.1.1.4'

loop_
_geom_angle_atom_site_label_1
_geom_angle_atom_site_label_2
_geom_angle_atom_site_label_3
_geom_angle
C10 O1 C11 104.23(14)
C10 O1 Li4 89.61(13)
C11 O1 Li4 136.81(13)
C10 O1 Li3 132.70(13)
C11 O1 Li3 87.23(13)
Li4 O1 Li3 113.08(13)
C1 N1 C2 108.61(15)
C1 N1 C3 109.72(15)
C2 N1 C3 111.88(16)
C1 N1 Li1 122.87(15)
C2 N1 Li1 100.79(15)
C3 N1 Li1 102.61(14)
C5 N2 C4 114.23(16)
C5 N2 Li1 123.52(15)
C4 N2 Li1 106.39(14)
C5 N2 Li4 95.03(14)
C4 N2 Li4 127.90(16)
Li1 N2 Li4 89.12(14)
C16 N3 C17 113.75(17)
C16 N3 Li2 123.97(16)
C17 N3 Li2 107.52(16)
C16 N3 Li3 92.76(14)
C17 N3 Li3 125.70(17)
Li2 N3 Li3 92.49(14)
C19 N4 C20 110.86(19)
C19 N4 C18 111.98(17)
C20 N4 C18 107.95(19)
C19 N4 Li2 102.75(16)
C20 N4 Li2 122.24(16)
C18 N4 Li2 100.64(16)
N2 Li1 N1 88.43(14)
N2 Li1 N6 145.58(18)
N1 Li1 N6 121.13(16)
N2 Li1 O2 115.00(15)
N1 Li1 O2 103.33(14)
N6 Li1 O2 77.51(11)
N3 Li2 N4 88.16(15)
N3 Li2 N7 146.57(19)
N4 Li2 N7 121.51(17)
N3 Li2 O2 110.58(15)
N4 Li2 O2 107.78(15)
N7 Li2 O2 76.93(12)
N1 C3 C4 112.50(16)
N2 C4 C3 109.64(16)
N2 C5 C10 118.04(17)
N2 C5 C6 130.11(19)
C10 C5 C6 111.84(18)
N2 C5 Li4 53.01(11)
C10 C5 Li4 77.51(13)
C6 C5 Li4 143.96(15)
C7 C6 C5 121.4(2)
C8 C7 C6 124.1(2)
C7 C8 C9 116.5(2)
C10 C9 C8 118.0(2)
C10 C9 C12 105.97(18)
C8 C9 C12 136.0(2)
C9 C10 O1 111.96(17)
C9 C10 C5 128.10(18)
O1 C10 C5 119.85(16)
C9 C10 Li4 141.59(15)
O1 C10 Li4 58.54(11)
C5 C10 Li4 71.44(13)
C12 C11 C16 127.53(19)
C12 C11 O1 111.56(17)
C16 C11 O1 120.42(17)
C12 C11 Li3 137.46(15)
C16 C11 Li3 70.57(13)
O1 C11 Li3 60.49(11)
C11 C12 C13 117.5(2)
C11 C12 C9 106.27(17)
C13 C12 C9 136.0(2)
C14 C13 C12 117.2(2)
C13 C14 C15 123.6(2)
C14 C15 C16 121.6(2)
N3 C16 C11 118.29(17)
N3 C16 C15 129.1(2)
C11 C16 C15 112.58(19)
N3 C16 Li3 54.62(12)
C11 C16 Li3 78.24(13)
C15 C16 Li3 139.55(16)
N3 C17 C18 109.99(18)
N4 C18 C17 112.06(18)
C31 O2 C30 103.90(13)
C31 O2 Li1 135.95(13)
C30 O2 Li1 89.00(12)
C31 O2 Li2 86.19(12)
C30 O2 Li2 134.57(13)
Li1 O2 Li2 114.31(12)
C22 N5 C21 109.31(17)
C22 N5 C23 108.56(16)
C21 N5 C23 112.16(16)
C22 N5 Li3 123.90(16)
C21 N5 Li3 102.55(16)
C23 N5 Li3 100.01(14)
C25 N6 C24 113.92(14)
C25 N6 Li3 123.41(15)
C24 N6 Li3 107.05(14)
C25 N6 Li1 94.31(14)
C24 N6 Li1 127.39(15)
Li3 N6 Li1 90.13(14)
C36 N7 C37 114.18(15)
C36 N7 Li4 124.86(15)
C37 N7 Li4 107.46(15)
C36 N7 Li2 92.27(14)
C37 N7 Li2 125.01(16)
Li4 N7 Li2 92.10(14)
C40 N8 C39 109.69(19)
C40 N8 C38 111.24(18)
C39 N8 C38 109.64(17)
C40 N8 Li4 103.11(17)
C39 N8 Li4 122.09(16)
C38 N8 Li4 100.58(14)
N6 Li3 N5 88.80(14)
N6 Li3 N3 146.32(19)
N5 Li3 N3 119.19(17)
N6 Li3 O1 113.75(16)
N5 Li3 O1 106.28(15)
N3 Li3 O1 78.09(12)
N7 Li4 N2 148.14(19)
N7 Li4 N8 87.83(14)
N2 Li4 N8 118.38(16)
N7 Li4 O1 112.14(16)
N2 Li4 O1 78.48(12)
N8 Li4 O1 108.00(16)
N5 C23 C24 113.40(16)
N6 C24 C23 109.14(15)
N6 C25 C30 117.56(15)
N6 C25 C26 130.37(17)
C30 C25 C26 112.03(16)
N6 C25 Li1 53.60(11)
C30 C25 Li1 78.39(12)
C26 C25 Li1 140.59(15)
C27 C26 C25 122.08(17)
C28 C27 C26 123.32(17)
C27 C28 C29 116.72(17)
C30 C29 C28 118.37(17)
C30 C29 C32 105.56(15)
C28 C29 C32 136.01(17)
C29 C30 O2 112.37(15)
C29 C30 C25 127.43(16)
O2 C30 C25 119.95(15)
C32 C31 O2 112.12(15)
C32 C31 C36 127.81(16)
O2 C31 C36 119.92(16)
C32 C31 Li2 138.69(15)
O2 C31 Li2 61.76(11)
C36 C31 Li2 70.19(13)
C31 C32 C33 118.24(17)
C31 C32 C29 106.04(15)
C33 C32 C29 135.68(17)
C34 C33 C32 116.69(18)
C33 C34 C35 123.36(18)
C34 C35 C36 122.01(18)
N7 C36 C31 118.03(16)
N7 C36 C35 130.05(17)
C31 C36 C35 111.87(17)
N7 C36 Li2 54.97(12)
C31 C36 Li2 78.41(13)
C35 C36 Li2 138.83(15)
N7 C37 C38 109.80(16)
N8 C38 C37 112.67(16)

loop_
_geom_bond_atom_site_label_1
_geom_bond_atom_site_label_2
_geom_bond_distance
O1 C10 1.404(2)
O1 C11 1.412(2)
O1 Li4 2.269(4)
O1 Li3 2.300(4)
N1 C1 1.464(2)
N1 C2 1.472(2)
N1 C3 1.476(2)
N1 Li1 2.050(3)
N2 C5 1.373(2)
N2 C4 1.460(2)
N2 Li1 2.016(3)
N2 Li4 2.071(3)
N3 C16 1.372(3)
N3 C17 1.460(3)
N3 Li2 1.990(4)
N3 Li3 2.076(4)
N4 C19 1.459(3)
N4 C20 1.465(3)
N4 C18 1.467(3)
N4 Li2 2.065(4)
Li1 N6 2.078(3)
Li1 O2 2.299(3)
Li2 N7 2.079(4)
Li2 O2 2.332(3)
C3 C4 1.509(3)
C5 C10 1.405(3)
C5 C6 1.414(3)
C5 Li4 2.583(4)
C6 C7 1.409(3)
C7 C8 1.372(3)
C8 C9 1.410(3)
C9 C10 1.383(3)
C9 C12 1.455(3)
C10 Li4 2.660(4)
C11 C12 1.381(3)
C11 C16 1.396(3)
C11 Li3 2.640(4)
C12 C13 1.417(3)
C13 C14 1.371(3)
C14 C15 1.393(3)
C15 C16 1.413(3)
C16 Li3 2.543(4)
C17 C18 1.498(3)
O2 C31 1.405(2)
O2 C30 1.406(2)
N5 C22 1.469(3)
N5 C21 1.470(3)
N5 C23 1.475(2)
N5 Li3 2.072(4)
N6 C25 1.371(2)
N6 C24 1.464(2)
N6 Li3 2.014(4)
N7 C36 1.374(2)
N7 C37 1.458(2)
N7 Li4 2.029(3)
N8 C40 1.464(3)
N8 C39 1.469(3)
N8 C38 1.470(3)
N8 Li4 2.073(4)
C23 C24 1.514(3)
C25 C30 1.408(2)
C25 C26 1.411(3)
C26 C27 1.396(3)
C27 C28 1.383(3)
C28 C29 1.407(3)
C29 C30 1.379(2)
C29 C32 1.462(2)
C31 C32 1.378(3)
C31 C36 1.405(2)
C32 C33 1.404(3)
C33 C34 1.385(3)
C34 C35 1.397(3)
C35 C36 1.412(3)
C37 C38 1.516(3)

loop_
_geom_torsion_atom_site_label_1
_geom_torsion_atom_site_label_2
_geom_torsion_atom_site_label_3
_geom_torsion_atom_site_label_4
_geom_torsion
C5 N2 Li1 N1 -146.53(16)
C4 N2 Li1 N1 -11.46(17)
Li4 N2 Li1 N1 118.02(14)
C5 N2 Li1 N6 4.5(4)
C4 N2 Li1 N6 139.6(3)
Li4 N2 Li1 N6 -90.9(3)
C5 N2 Li1 O2 109.48(19)
C4 N2 Li1 O2 -115.45(17)
Li4 N2 Li1 O2 14.03(17)
C1 N1 Li1 N2 -138.45(16)
C2 N1 Li1 N2 100.90(15)
C3 N1 Li1 N2 -14.66(16)
C1 N1 Li1 N6 60.2(2)
C2 N1 Li1 N6 -60.5(2)
C3 N1 Li1 N6 -176.01(17)
C1 N1 Li1 O2 -23.1(2)
C2 N1 Li1 O2 -143.76(14)
C3 N1 Li1 O2 100.68(15)
C16 N3 Li2 N4 -140.13(16)
C17 N3 Li2 N4 -3.92(18)
Li3 N3 Li2 N4 124.85(14)
C16 N3 Li2 N7 14.1(4)
C17 N3 Li2 N7 150.3(3)
Li3 N3 Li2 N7 -81.0(3)
C16 N3 Li2 O2 111.56(18)
C17 N3 Li2 O2 -112.23(17)
Li3 N3 Li2 O2 16.54(17)
C19 N4 Li2 N3 93.88(17)
C20 N4 Li2 N3 -141.1(2)
C18 N4 Li2 N3 -21.77(17)
C19 N4 Li2 N7 -69.8(2)
C20 N4 Li2 N7 55.3(3)
C18 N4 Li2 N7 174.56(18)
C19 N4 Li2 O2 -155.08(16)
C20 N4 Li2 O2 -30.0(3)
C18 N4 Li2 O2 89.27(17)
C1 N1 C3 C4 170.96(16)
C2 N1 C3 C4 -68.4(2)
Li1 N1 C3 C4 38.8(2)
C5 N2 C4 C3 175.06(16)
Li1 N2 C4 C3 35.3(2)
Li4 N2 C4 C3 -66.8(2)
N1 C3 C4 N2 -52.4(2)
C4 N2 C5 C10 -179.38(16)
Li1 N2 C5 C10 -47.4(2)
Li4 N2 C5 C10 44.91(19)
C4 N2 C5 C6 2.2(3)
Li1 N2 C5 C6 134.2(2)
Li4 N2 C5 C6 -133.6(2)
C4 N2 C5 Li4 135.71(19)
Li1 N2 C5 Li4 -92.28(18)
N2 C5 C6 C7 178.59(19)
C10 C5 C6 C7 0.0(3)
Li4 C5 C6 C7 98.9(3)
C5 C6 C7 C8 -0.6(3)
C6 C7 C8 C9 -0.3(3)
C7 C8 C9 C10 1.7(3)
C7 C8 C9 C12 -178.1(2)
C8 C9 C10 O1 -178.84(17)
C12 C9 C10 O1 1.0(2)
C8 C9 C10 C5 -2.5(3)
C12 C9 C10 C5 177.33(19)
C8 C9 C10 Li4 -112.2(3)
C12 C9 C10 Li4 67.6(3)
C11 O1 C10 C9 -0.57(19)
Li4 O1 C10 C9 138.05(17)
Li3 O1 C10 C9 -100.1(2)
C11 O1 C10 C5 -177.25(16)
Li4 O1 C10 C5 -38.62(18)
Li3 O1 C10 C5 83.2(2)
C11 O1 C10 Li4 -138.63(14)
Li3 O1 C10 Li4 121.81(19)
N2 C5 C10 C9 -177.19(18)
C6 C5 C10 C9 1.5(3)
Li4 C5 C10 C9 -141.9(2)
N2 C5 C10 O1 -1.1(3)
C6 C5 C10 O1 177.63(16)
Li4 C5 C10 O1 34.17(16)
N2 C5 C10 Li4 -35.28(16)
C6 C5 C10 Li4 143.46(17)
C10 O1 C11 C12 -0.1(2)
Li4 O1 C11 C12 -105.2(2)
Li3 O1 C11 C12 133.37(17)
C10 O1 C11 C16 -172.62(17)
Li4 O1 C11 C16 82.3(3)
Li3 O1 C11 C16 -39.14(19)
C10 O1 C11 Li3 -133.48(14)
Li4 O1 C11 Li3 121.5(2)
C16 C11 C12 C13 -3.5(3)
O1 C11 C12 C13 -175.34(16)
Li3 C11 C12 C13 -106.0(2)
C16 C11 C12 C9 172.56(19)
O1 C11 C12 C9 0.7(2)
Li3 C11 C12 C9 70.0(3)
C10 C9 C12 C11 -1.0(2)
C8 C9 C12 C11 178.8(2)
C10 C9 C12 C13 173.9(2)
C8 C9 C12 C13 -6.3(4)
C11 C12 C13 C14 1.5(3)
C9 C12 C13 C14 -173.0(2)
C12 C13 C14 C15 0.0(3)
C13 C14 C15 C16 0.2(3)
C17 N3 C16 C11 179.51(17)
Li2 N3 C16 C11 -46.6(3)
Li3 N3 C16 C11 48.2(2)
C17 N3 C16 C15 2.5(3)
Li2 N3 C16 C15 136.4(2)
Li3 N3 C16 C15 -128.7(2)
C17 N3 C16 Li3 131.26(19)
Li2 N3 C16 Li3 -94.87(19)
C12 C11 C16 N3 -173.99(19)
O1 C11 C16 N3 -2.8(3)
Li3 C11 C16 N3 -38.41(16)
C12 C11 C16 C15 3.5(3)
O1 C11 C16 C15 174.68(16)
Li3 C11 C16 C15 139.05(18)
C12 C11 C16 Li3 -135.6(2)
O1 C11 C16 Li3 35.62(17)
C14 C15 C16 N3 175.5(2)
C14 C15 C16 C11 -1.7(3)
C14 C15 C16 Li3 96.8(3)
C16 N3 C17 C18 170.54(17)
Li2 N3 C17 C18 29.4(2)
Li3 N3 C17 C18 -77.1(2)
C19 N4 C18 C17 -64.1(2)
C20 N4 C18 C17 173.63(18)
Li2 N4 C18 C17 44.5(2)
N3 C17 C18 N4 -52.6(2)
N2 Li1 O2 C31 56.3(3)
N1 Li1 O2 C31 -38.2(2)
N6 Li1 O2 C31 -157.68(16)
N2 Li1 O2 C30 165.43(17)
N1 Li1 O2 C30 70.88(15)
N6 Li1 O2 C30 -48.58(12)
N2 Li1 O2 Li2 -54.91(19)
N1 Li1 O2 Li2 -149.46(13)
N6 Li1 O2 Li2 91.08(13)
N3 Li2 O2 C31 162.43(17)
N4 Li2 O2 C31 67.59(16)
N7 Li2 O2 C31 -51.68(12)
N3 Li2 O2 C30 56.6(2)
N4 Li2 O2 C30 -38.2(2)
N7 Li2 O2 C30 -157.48(15)
N3 Li2 O2 Li1 -58.08(19)
N4 Li2 O2 Li1 -152.91(14)
N7 Li2 O2 Li1 87.81(13)
N2 Li1 N6 C25 167.9(3)
N1 Li1 N6 C25 -46.5(2)
O2 Li1 N6 C25 51.66(12)
N2 Li1 N6 C24 -67.4(4)
N1 Li1 N6 C24 78.2(2)
O2 Li1 N6 C24 176.37(15)
N2 Li1 N6 Li3 44.4(3)
N1 Li1 N6 Li3 -170.04(19)
O2 Li1 N6 Li3 -71.87(12)
N3 Li2 N7 C36 161.2(3)
N4 Li2 N7 C36 -49.5(2)
O2 Li2 N7 C36 53.51(12)
N3 Li2 N7 C37 -76.9(4)
N4 Li2 N7 C37 72.4(2)
O2 Li2 N7 C37 175.39(15)
N3 Li2 N7 Li4 36.1(3)
N4 Li2 N7 Li4 -174.54(19)
O2 Li2 N7 Li4 -71.51(12)
C25 N6 Li3 N5 141.35(15)
C24 N6 Li3 N5 6.08(17)
Li1 N6 Li3 N5 -123.40(14)
C25 N6 Li3 N3 -6.7(4)
C24 N6 Li3 N3 -141.9(3)
Li1 N6 Li3 N3 88.6(3)
C25 N6 Li3 O1 -111.37(18)
C24 N6 Li3 O1 113.37(17)
Li1 N6 Li3 O1 -16.12(17)
C22 N5 Li3 N6 140.38(17)
C21 N5 Li3 N6 -95.73(16)
C23 N5 Li3 N6 19.85(16)
C22 N5 Li3 N3 -59.3(3)
C21 N5 Li3 N3 64.6(2)
C23 N5 Li3 N3 -179.81(18)
C22 N5 Li3 O1 26.0(2)
C21 N5 Li3 O1 149.85(15)
C23 N5 Li3 O1 -94.58(16)
C16 N3 Li3 N6 -167.3(3)
C17 N3 Li3 N6 70.6(4)
Li2 N3 Li3 N6 -43.2(4)
C16 N3 Li3 N5 50.0(2)
C17 N3 Li3 N5 -72.1(3)
Li2 N3 Li3 N5 174.18(19)
C16 N3 Li3 O1 -52.16(13)
C17 N3 Li3 O1 -174.24(17)
Li2 N3 Li3 O1 72.04(13)
C10 O1 Li3 N6 -56.8(2)
C11 O1 Li3 N6 -163.71(17)
Li4 O1 Li3 N6 55.68(19)
C10 O1 Li3 N5 39.2(2)
C11 O1 Li3 N5 -67.71(15)
Li4 O1 Li3 N5 151.69(14)
C10 O1 Li3 N3 156.40(16)
C11 O1 Li3 N3 49.53(12)
Li4 O1 Li3 N3 -91.07(14)
C36 N7 Li4 N2 -6.1(4)
C37 N7 Li4 N2 -144.0(3)
Li2 N7 Li4 N2 88.1(4)
C36 N7 Li4 N8 141.09(16)
C37 N7 Li4 N8 3.15(18)
Li2 N7 Li4 N8 -124.68(14)
C36 N7 Li4 O1 -110.34(19)
C37 N7 Li4 O1 111.73(17)
Li2 N7 Li4 O1 -16.10(17)
C5 N2 Li4 N7 -163.4(3)
C4 N2 Li4 N7 70.4(4)
Li1 N2 Li4 N7 -39.8(4)
C5 N2 Li4 N8 54.6(2)
C4 N2 Li4 N8 -71.6(3)
Li1 N2 Li4 N8 178.15(19)
C5 N2 Li4 O1 -49.81(13)
C4 N2 Li4 O1 -176.01(16)
Li1 N2 Li4 O1 73.77(12)
C40 N8 Li4 N7 -92.51(17)
C39 N8 Li4 N7 143.83(19)
C38 N8 Li4 N7 22.44(17)
C40 N8 Li4 N2 68.5(2)
C39 N8 Li4 N2 -55.1(3)
C38 N8 Li4 N2 -176.53(18)
C40 N8 Li4 O1 154.90(16)
C39 N8 Li4 O1 31.2(2)
C38 N8 Li4 O1 -90.15(17)
C10 O1 Li4 N7 -163.60(16)
C11 O1 Li4 N7 -53.0(3)
Li3 O1 Li4 N7 59.15(19)
C10 O1 Li4 N2 47.87(12)
C11 O1 Li4 N2 158.48(18)
Li3 O1 Li4 N2 -89.37(13)
C10 O1 Li4 N8 -68.48(16)
C11 O1 Li4 N8 42.1(3)
Li3 O1 Li4 N8 154.27(14)
C22 N5 C23 C24 -174.68(16)
C21 N5 C23 C24 64.4(2)
Li3 N5 C23 C24 -43.6(2)
C25 N6 C24 C23 -170.89(16)
Li3 N6 C24 C23 -30.9(2)
Li1 N6 C24 C23 72.9(2)
N5 C23 C24 N6 53.5(2)
C24 N6 C25 C30 177.42(15)
Li3 N6 C25 C30 44.8(2)
Li1 N6 C25 C30 -48.19(18)
C24 N6 C25 C26 -5.1(3)
Li3 N6 C25 C26 -137.7(2)
Li1 N6 C25 C26 129.3(2)
C24 N6 C25 Li1 -134.40(18)
Li3 N6 C25 Li1 93.01(18)
N2 Li1 C25 N6 -75.7(14)
N1 Li1 C25 N6 141.25(18)
O2 Li1 C25 N6 -117.47(14)
N2 Li1 C25 C30 61.9(14)
N1 Li1 C25 C30 -81.17(14)
N6 Li1 C25 C30 137.58(17)
O2 Li1 C25 C30 20.11(10)
N2 Li1 C25 C26 172.5(13)
N1 Li1 C25 C26 29.5(3)
N6 Li1 C25 C26 -111.7(3)
O2 Li1 C25 C26 130.8(2)
N6 C25 C26 C27 -178.85(18)
C30 C25 C26 C27 -1.3(3)
Li1 C25 C26 C27 -99.9(3)
C25 C26 C27 C28 1.2(3)
C26 C27 C28 C29 0.5(3)
C27 C28 C29 C30 -2.1(3)
C27 C28 C29 C32 174.8(2)
C28 C29 C30 O2 176.32(16)
C32 C29 C30 O2 -1.4(2)
C28 C29 C30 C25 2.1(3)
C32 C29 C30 C25 -175.59(17)
C31 O2 C30 C29 0.63(19)
Li1 O2 C30 C29 -136.78(16)
Li2 O2 C30 C29 99.1(2)
C31 O2 C30 C25 175.31(15)
Li1 O2 C30 C25 37.90(17)
Li2 O2 C30 C25 -86.2(2)
N6 C25 C30 C29 177.51(17)
C26 C25 C30 C29 -0.4(3)
Li1 C25 C30 C29 139.7(2)
N6 C25 C30 O2 3.7(2)
C26 C25 C30 O2 -174.21(15)
Li1 C25 C30 O2 -34.06(16)
C30 O2 C31 C32 0.48(18)
Li1 O2 C31 C32 103.8(2)
Li2 O2 C31 C32 -134.60(16)
C30 O2 C31 C36 176.24(16)
Li1 O2 C31 C36 -80.5(2)
Li2 O2 C31 C36 41.16(17)
C30 O2 C31 Li2 135.07(14)
Li1 O2 C31 Li2 -121.64(19)
N3 Li2 C31 C32 65.7(4)
N4 Li2 C31 C32 -26.0(3)
N7 Li2 C31 C32 -150.8(2)
O2 Li2 C31 C32 92.1(2)
N3 Li2 C31 O2 -26.4(2)
N4 Li2 C31 O2 -118.08(15)
N7 Li2 C31 O2 117.15(14)
N3 Li2 C31 C36 -169.0(3)
N4 Li2 C31 C36 99.25(15)
N7 Li2 C31 C36 -25.52(11)
O2 Li2 C31 C36 -142.67(17)
O2 C31 C32 C33 176.81(15)
C36 C31 C32 C33 1.5(3)
Li2 C31 C32 C33 104.9(2)
O2 C31 C32 C29 -1.3(2)
C36 C31 C32 C29 -176.65(18)
Li2 C31 C32 C29 -73.2(2)
C30 C29 C32 C31 1.6(2)
C28 C29 C32 C31 -175.5(2)
C30 C29 C32 C33 -176.0(2)
C28 C29 C32 C33 6.9(4)
C31 C32 C33 C34 -0.6(3)
C29 C32 C33 C34 176.8(2)
C32 C33 C34 C35 -0.3(3)
C33 C34 C35 C36 0.5(3)
C37 N7 C36 C31 -179.70(16)
Li4 N7 C36 C31 44.8(2)
Li2 N7 C36 C31 -49.37(19)
C37 N7 C36 C35 -2.6(3)
Li4 N7 C36 C35 -138.1(2)
Li2 N7 C36 C35 127.7(2)
C37 N7 C36 Li2 -130.33(19)
Li4 N7 C36 Li2 94.14(19)
C32 C31 C36 N7 176.36(17)
O2 C31 C36 N7 1.3(3)
Li2 C31 C36 N7 39.38(16)
C32 C31 C36 C35 -1.2(3)
O2 C31 C36 C35 -176.27(15)
Li2 C31 C36 C35 -138.22(17)
C32 C31 C36 Li2 137.0(2)
O2 C31 C36 Li2 -38.05(16)
C34 C35 C36 N7 -177.00(18)
C34 C35 C36 C31 0.2(3)
C34 C35 C36 Li2 -97.2(3)
N3 Li2 C36 N7 -94.2(10)
N4 Li2 C36 N7 139.09(18)
O2 Li2 C36 N7 -114.98(14)
N3 Li2 C36 C31 42.7(10)
N4 Li2 C36 C31 -84.06(15)
N7 Li2 C36 C31 136.85(17)
O2 Li2 C36 C31 21.87(10)
N3 Li2 C36 C35 152.7(9)
N4 Li2 C36 C35 26.0(3)
N7 Li2 C36 C35 -113.1(3)
O2 Li2 C36 C35 131.9(2)
C36 N7 C37 C38 -171.28(16)
Li4 N7 C37 C38 -28.3(2)
Li2 N7 C37 C38 77.2(2)
C40 N8 C38 C37 63.5(2)
C39 N8 C38 C37 -174.99(18)
Li4 N8 C38 C37 -45.2(2)
N7 C37 C38 N8 52.6(2)
